data_2220177
loop_
_publ_author_name
'Yun, Sung Yol'
'Lee, Soon W.'

_publ_section_title
;[\m-2,2,4,4,6,6-Hexakis(3,5-dimethylpyrazol-1-yl)-2\l^5^,4\l^5^,6\l^5^-1,3,5,2,4,6-triazatriphosphinine]bis[bis(nitrato-
 \k^2^<i>O</i>,<i>O</i>')cadmium(II)]
;
_journal_coeditor_code HB2796
_journal_issue 12
_journal_name_full 'Acta Crystallographica Section E'
_journal_page_first m1513
_journal_paper_doi 10.1107/S160053680803585X
_journal_volume 64
_journal_year 2008
_chemical_formula_iupac '[Cd2 (N O3)4 (C30 H42 N15 P3)]'
_chemical_formula_moiety 'C30 H42 Cd2 N19 O12 P3'
_chemical_formula_sum 'C30 H42 Cd2 N19 O12 P3'
_chemical_formula_weight 1178.54
_chemical_name_systematic
;
[\m-2,2,4,4,6,6-Hexakis(3,5-dimethylpyrazol-1-yl)-2\l^5^,4\l^5^,6\l^5^-
1,3,5,2,4,6-triazatriphosphinine]bis[bis(nitrato-
\k^2^<i>O</i>,<i>O</i>')cadmium(II)]
;
_space_group_IT_number 43
_symmetry_cell_setting orthorhombic
_symmetry_space_group_name_Hall 'F 2 -2d'
_symmetry_space_group_name_H-M 'F d d 2'
_atom_sites_solution_hydrogens geom
_atom_sites_solution_primary direct
_atom_sites_solution_secondary difmap
_audit_creation_method SHELXL-97
_cell_angle_alpha 90.00
_cell_angle_beta 90.00
_cell_angle_gamma 90.00
_cell_formula_units_Z 8
_cell_length_a 28.2418(5)
_cell_length_b 36.2033(6)
_cell_length_c 10.3673(2)
_cell_measurement_reflns_used 9939
_cell_measurement_temperature 296(2)
_cell_measurement_theta_max 25.51
_cell_measurement_theta_min 2.17
_cell_volume 10600.0(3)
_computing_cell_refinement 'SAINT (Bruker, 1997)'
_computing_data_collection 'SMART (Bruker, 1997)'
_computing_data_reduction 'SAINT (Bruker, 1997)'
_computing_molecular_graphics 'SHELXTL (Sheldrick, 2008)'
_computing_publication_material 'SHELXTL (Sheldrick, 2008)'
_computing_structure_refinement 'SHELXTL (Sheldrick, 2008)'
_computing_structure_solution 'SHELXTL (Sheldrick, 2008)'
_diffrn_ambient_temperature 296(2)
_diffrn_measured_fraction_theta_full 0.975
_diffrn_measured_fraction_theta_max 0.975
_diffrn_measurement_device_type 'Bruker SMART CCD'
_diffrn_measurement_method \w
_diffrn_radiation_monochromator graphite
_diffrn_radiation_source 'sealed tube'
_diffrn_radiation_type MoK\a
_diffrn_radiation_wavelength 0.71073
_diffrn_reflns_av_R_equivalents 0.0328
_diffrn_reflns_av_sigmaI/netI 0.0338
_diffrn_reflns_limit_h_max 28
_diffrn_reflns_limit_h_min -36
_diffrn_reflns_limit_k_max 40
_diffrn_reflns_limit_k_min -48
_diffrn_reflns_limit_l_max 13
_diffrn_reflns_limit_l_min -13
_diffrn_reflns_number 32426
_diffrn_reflns_theta_full 28.39
_diffrn_reflns_theta_max 28.39
_diffrn_reflns_theta_min 2.17
_exptl_absorpt_coefficient_mu 0.960
_exptl_absorpt_correction_T_max 0.908
_exptl_absorpt_correction_T_min 0.851
_exptl_absorpt_correction_type multi-scan
_exptl_absorpt_process_details '(SADABS; Bruker, 1997)'
_exptl_crystal_colour colourless
_exptl_crystal_density_diffrn 1.477
_exptl_crystal_density_method 'not measured'
_exptl_crystal_description BLOCK
_exptl_crystal_F_000 4736
_exptl_crystal_size_max 0.30
_exptl_crystal_size_mid 0.14
_exptl_crystal_size_min 0.10
_refine_diff_density_max 0.849
_refine_diff_density_min -0.479
_refine_ls_abs_structure_details 'Flack (1983), 2758 Friedel pairs'
_refine_ls_abs_structure_Flack -0.02(2)
_refine_ls_extinction_method none
_refine_ls_goodness_of_fit_ref 1.044
_refine_ls_hydrogen_treatment constr
_refine_ls_matrix_type full
_refine_ls_number_parameters 299
_refine_ls_number_reflns 6260
_refine_ls_number_restraints 1
_refine_ls_restrained_S_all 1.044
_refine_ls_R_factor_all 0.0580
_refine_ls_R_factor_gt 0.0436
_refine_ls_shift/su_max 0.001
_refine_ls_shift/su_mean 0.000
_refine_ls_structure_factor_coef Fsqd
_refine_ls_weighting_details 'calc w=1/[\s^2^(Fo^2^)+(0.0676P)^2^+6.1853P] where P=(Fo^2^+2Fc^2^)/3'
_refine_ls_weighting_scheme calc
_refine_ls_wR_factor_gt 0.1024
_refine_ls_wR_factor_ref 0.1122
_reflns_number_gt 5122
_reflns_number_total 6260
_reflns_threshold_expression I>2\s(I)
_cod_data_source_file hb2796.cif
_cod_data_source_block I
_cod_depositor_comments
;
The following automatic conversions were performed:
'_symmetry_cell_setting' value 'Orthorhombic' changed to 'orthorhombic'
according to '/home/saulius/struct/CIF-dictionaries/cif_core.dic'
dictionary named 'cif_core.dic' version 2.4.1 from 2010-06-29.

Automatic conversion script
Id: cif_fix_enum 1527 2010-12-29 10:47:43Z saulius 

The following automatic conversions were performed:

'_symmetry_cell_setting' value 'Orthorhombic' changed to
'orthorhombic' according to
/home/saulius/struct/CIF-dictionaries/cif_core.dic dictionary named
'cif_core.dic' version 2.4.1 from 2010-06-29.

Automatic conversion script
Id: cif_fix_values 1715 2011-07-08 13:25:40Z adriana 
;
_cod_original_sg_symbol_H-M 'F d d 2 '
_cod_database_code 2220177
_cod_database_fobs_code 2220177

loop_
_symmetry_equiv_pos_as_xyz
'x, y, z'
'-x, -y, z'
'x+1/4, -y+1/4, z+1/4'
'-x+1/4, y+1/4, z+1/4'
'x, y+1/2, z+1/2'
'-x, -y+1/2, z+1/2'
'x+1/4, -y+3/4, z+3/4'
'-x+1/4, y+3/4, z+3/4'
'x+1/2, y, z+1/2'
'-x+1/2, -y, z+1/2'
'x+3/4, -y+1/4, z+3/4'
'-x+3/4, y+1/4, z+3/4'
'x+1/2, y+1/2, z'
'-x+1/2, -y+1/2, z'
'x+3/4, -y+3/4, z+1/4'
'-x+3/4, y+3/4, z+1/4'

loop_
_atom_site_type_symbol
_atom_site_label
_atom_site_fract_x
_atom_site_fract_y
_atom_site_fract_z
_atom_site_U_iso_or_equiv
_atom_site_adp_type
_atom_site_calc_flag
_atom_site_refinement_flags
_atom_site_occupancy
Cd Cd1 -0.083094(12) -0.072056(9) 0.52427(3) 0.05498(12) Uani d . 1
P P1 -0.04843(3) -0.00189(2) 0.74616(9) 0.0339(2) Uani d . 1
P P2 0.0000 0.0000 0.51827(12) 0.0311(2) Uani d S 1
O O1 -0.0099(2) -0.0965(2) 0.6318(6) 0.1100(19) Uani d . 1
O O2 -0.0638(3) -0.13446(15) 0.5667(8) 0.144(3) Uani d . 1
O O3 -0.0064(4) -0.1554(3) 0.6716(11) 0.251(7) Uani d . 1
O O4 -0.1372(4) -0.0530(3) 0.3622(15) 0.258(8) Uani d . 1
O O5 -0.1455(4) -0.1014(3) 0.4113(10) 0.195(5) Uani d . 1
O O6 -0.1902(3) -0.0824(2) 0.2697(10) 0.170(4) Uani d . 1
N N1 -0.04555(11) -0.01150(8) 0.5958(3) 0.0357(7) Uani d . 1
N N2 0.0000 0.0000 0.8214(4) 0.0408(10) Uani d S 1
N N3 -0.08391(12) -0.03495(9) 0.8082(3) 0.0429(8) Uani d . 1
N N4 -0.10447(12) -0.06131(10) 0.7314(3) 0.0450(8) Uani d . 1
N N5 -0.07821(10) 0.03652(9) 0.7738(4) 0.0431(7) Uani d . 1
N N6 -0.12225(13) 0.03751(11) 0.7149(4) 0.0512(9) Uani d . 1
N N7 0.01317(12) -0.03608(9) 0.4208(3) 0.0398(7) Uani d . 1
N N8 -0.02456(14) -0.05705(10) 0.3775(4) 0.0490(8) Uani d . 1
N N9 -0.0244(3) -0.1266(3) 0.6295(8) 0.114(2) Uani d . 1
N N10 -0.1568(2) -0.07751(19) 0.3548(8) 0.0857(18) Uani d . 1
C C1 -0.10083(18) -0.03802(13) 0.9323(4) 0.0536(11) Uani d . 1
C C2 -0.1308(2) -0.06616(15) 0.9360(5) 0.0703(15) Uani d . 1
H H2 -0.1472 -0.0748 1.0078 0.084 Uiso calc R 1
C C3 -0.13292(19) -0.08072(14) 0.8077(5) 0.0593(12) Uani d . 1
C C4 -0.0847(3) -0.01309(18) 1.0404(5) 0.0837(18) Uani d . 1
H H4A -0.0628 0.0048 1.0073 0.126 Uiso calc R 1
H H4B -0.0695 -0.0276 1.1059 0.126 Uiso calc R 1
H H4C -0.1116 -0.0007 1.0768 0.126 Uiso calc R 1
C C5 -0.1598(2) -0.11282(18) 0.7556(7) 0.0834(18) Uani d . 1
H H5A -0.1533 -0.1154 0.6652 0.125 Uiso calc R 1
H H5B -0.1931 -0.1088 0.7681 0.125 Uiso calc R 1
H H5C -0.1504 -0.1349 0.8001 0.125 Uiso calc R 1
C C6 -0.07031(19) 0.06865(11) 0.8451(4) 0.0486(10) Uani d . 1
C C7 -0.11000(19) 0.08900(14) 0.8317(5) 0.0606(12) Uani d . 1
H H7 -0.1160 0.1119 0.8692 0.073 Uiso calc R 1
C C8 -0.14106(18) 0.06886(13) 0.7490(5) 0.0607(12) Uani d . 1
C C9 -0.02660(19) 0.07712(13) 0.9190(5) 0.0615(13) Uani d . 1
H H9A -0.0046 0.0571 0.9103 0.092 Uiso calc R 1
H H9B -0.0344 0.0804 1.0084 0.092 Uiso calc R 1
H H9C -0.0126 0.0994 0.8862 0.092 Uiso calc R 1
C C10 -0.1886(3) 0.0808(2) 0.7004(8) 0.097(2) Uani d . 1
H H10A -0.2016 0.0618 0.6464 0.146 Uiso calc R 1
H H10B -0.1853 0.1031 0.6515 0.146 Uiso calc R 1
H H10C -0.2094 0.0850 0.7722 0.146 Uiso calc R 1
C C11 0.05422(16) -0.04550(12) 0.3580(4) 0.0465(10) Uani d . 1
C C12 0.0421(2) -0.07391(11) 0.2775(5) 0.0578(12) Uani d . 1
H H12 0.0625 -0.0868 0.2233 0.069 Uiso calc R 1
C C13 -0.0061(2) -0.07985(12) 0.2915(4) 0.0569(12) Uani d . 1
C C14 0.10103(19) -0.02914(17) 0.3787(5) 0.0659(14) Uani d . 1
H H14A 0.0987 -0.0098 0.4416 0.099 Uiso calc R 1
H H14B 0.1126 -0.0191 0.2989 0.099 Uiso calc R 1
H H14C 0.1225 -0.0478 0.4091 0.099 Uiso calc R 1
C C15 -0.0358(3) -0.10831(18) 0.2264(6) 0.092(2) Uani d . 1
H H15A -0.0680 -0.1059 0.2546 0.138 Uiso calc R 1
H H15B -0.0242 -0.1325 0.2481 0.138 Uiso calc R 1
H H15C -0.0342 -0.1049 0.1347 0.138 Uiso calc R 1

loop_
_atom_site_aniso_label
_atom_site_aniso_U_11
_atom_site_aniso_U_22
_atom_site_aniso_U_33
_atom_site_aniso_U_12
_atom_site_aniso_U_13
_atom_site_aniso_U_23
Cd1 0.0606(2) 0.05662(19) 0.04776(17) -0.02047(15) 0.00994(15) -0.01297(14)
P1 0.0381(5) 0.0323(4) 0.0314(4) 0.0014(4) 0.0036(4) -0.0026(3)
P2 0.0365(6) 0.0296(5) 0.0272(5) 0.0004(5) 0.000 0.000
O1 0.095(4) 0.137(5) 0.098(4) 0.043(4) 0.016(3) 0.033(4)
O2 0.189(6) 0.068(3) 0.176(8) -0.022(4) 0.092(6) -0.016(4)
O3 0.258(10) 0.203(8) 0.292(12) 0.150(8) 0.168(9) 0.191(9)
O4 0.165(7) 0.185(8) 0.422(19) -0.087(7) -0.175(11) 0.126(11)
O5 0.226(9) 0.213(10) 0.146(7) -0.137(9) -0.036(7) -0.002(7)
O6 0.143(6) 0.135(5) 0.231(9) -0.028(4) -0.085(7) -0.035(6)
N1 0.0366(16) 0.0361(15) 0.0343(15) -0.0021(13) 0.0017(12) -0.0047(12)
N2 0.046(3) 0.045(2) 0.031(2) 0.000(2) 0.000 0.000
N3 0.0471(19) 0.0413(18) 0.0403(18) -0.0063(14) 0.0082(14) -0.0033(14)
N4 0.0414(18) 0.0480(18) 0.0455(18) -0.0091(16) 0.0084(15) -0.0042(15)
N5 0.0419(16) 0.0422(16) 0.0452(17) 0.0065(13) -0.0021(16) -0.0110(15)
N6 0.0417(19) 0.057(2) 0.055(2) 0.0120(16) -0.0053(16) -0.0146(17)
N7 0.0434(18) 0.0391(17) 0.0368(15) 0.0047(14) 0.0064(14) -0.0042(13)
N8 0.063(2) 0.0416(18) 0.0430(18) -0.0095(17) 0.0077(16) -0.0141(15)
N9 0.114(6) 0.130(7) 0.098(5) 0.027(6) 0.063(4) 0.026(5)
N10 0.072(3) 0.069(4) 0.116(5) -0.033(3) 0.000(3) -0.008(3)
C1 0.065(3) 0.051(2) 0.045(2) -0.009(2) 0.017(2) -0.0054(19)
C2 0.084(4) 0.069(3) 0.058(3) -0.013(3) 0.033(3) 0.006(2)
C3 0.060(3) 0.059(3) 0.059(3) -0.018(2) 0.016(2) 0.002(2)
C4 0.126(5) 0.085(4) 0.040(3) -0.028(4) 0.021(3) -0.013(3)
C5 0.084(4) 0.087(4) 0.080(4) -0.042(3) 0.016(3) -0.003(3)
C6 0.065(3) 0.039(2) 0.042(2) 0.0061(19) 0.002(2) -0.0057(16)
C7 0.064(3) 0.048(3) 0.070(3) 0.016(2) -0.008(2) -0.019(2)
C8 0.059(3) 0.065(3) 0.058(3) 0.026(2) 0.003(2) -0.013(2)
C9 0.067(3) 0.051(3) 0.066(3) -0.001(2) -0.004(3) -0.025(2)
C10 0.078(4) 0.099(5) 0.114(5) 0.039(4) -0.023(4) -0.028(4)
C11 0.055(3) 0.048(2) 0.0358(19) 0.0123(19) 0.0070(18) 0.0062(17)
C12 0.079(3) 0.053(2) 0.042(2) 0.013(2) 0.012(2) -0.008(2)
C13 0.086(3) 0.044(2) 0.040(2) -0.005(2) 0.016(2) -0.0110(19)
C14 0.049(3) 0.097(4) 0.052(3) 0.013(3) 0.010(2) -0.007(3)
C15 0.136(6) 0.072(3) 0.069(3) -0.034(4) 0.019(4) -0.036(3)

loop_
_atom_type_symbol
_atom_type_description
_atom_type_scat_dispersion_real
_atom_type_scat_dispersion_imag
_atom_type_scat_source
C C 0.0033 0.0016 'International Tables Vol C Tables 4.2.6.8 and 6.1.1.4'
H H 0.0000 0.0000 'International Tables Vol C Tables 4.2.6.8 and 6.1.1.4'
N N 0.0061 0.0033 'International Tables Vol C Tables 4.2.6.8 and 6.1.1.4'
O O 0.0106 0.0060 'International Tables Vol C Tables 4.2.6.8 and 6.1.1.4'
P P 0.1023 0.0942 'International Tables Vol C Tables 4.2.6.8 and 6.1.1.4'
Cd Cd -0.8075 1.2024 'International Tables Vol C Tables 4.2.6.8 and 6.1.1.4'

loop_
_geom_angle_atom_site_label_1
_geom_angle_atom_site_label_2
_geom_angle_atom_site_label_3
_geom_angle_site_symmetry_1
_geom_angle_site_symmetry_3
_geom_angle
_geom_angle_publ_flag
N4 Cd1 N8 . . 140.76(12) ?
N4 Cd1 O2 . . 92.8(2) ?
N8 Cd1 O2 . . 100.51(19) ?
N4 Cd1 O5 . . 110.4(3) ?
N8 Cd1 O5 . . 108.2(3) ?
O2 Cd1 O5 . . 80.4(5) ?
N4 Cd1 O4 . . 116.7(4) ?
N8 Cd1 O4 . . 85.8(4) ?
O2 Cd1 O4 . . 123.8(4) ?
O5 Cd1 O4 . . 45.7(4) ?
N4 Cd1 O1 . . 81.87(16) ?
N8 Cd1 O1 . . 77.65(18) ?
O2 Cd1 O1 . . 52.5(3) ?
O5 Cd1 O1 . . 132.4(4) ?
O4 Cd1 O1 . . 161.3(4) ?
N4 Cd1 N1 . . 71.75(11) n
N8 Cd1 N1 . . 72.03(11) n
O2 Cd1 N1 . . 132.3(3) ?
O5 Cd1 N1 . . 147.2(4) ?
O4 Cd1 N1 . . 103.0(3) ?
O1 Cd1 N1 . . 80.3(2) ?
N2 P1 N1 . . 116.61(18) n
N2 P1 N5 . . 108.63(13) ?
N1 P1 N5 . . 112.25(18) ?
N2 P1 N3 . . 110.93(16) ?
N1 P1 N3 . . 104.34(17) ?
N5 P1 N3 . . 103.21(17) ?
N1 P2 N1 . 2 118.5(2) n
N1 P2 N7 . 2 109.24(16) ?
N1 P2 N7 2 2 106.30(16) ?
N1 P2 N7 . . 106.30(16) ?
N1 P2 N7 2 . 109.24(16) ?
N7 P2 N7 2 . 106.7(2) ?
N9 O1 Cd1 . . 91.9(6) ?
N9 O2 Cd1 . . 94.6(5) ?
N10 O4 Cd1 . . 98.5(7) ?
N10 O5 Cd1 . . 97.3(6) ?
P2 N1 P1 . . 118.8(2) n
P2 N1 Cd1 . . 114.81(15) ?
P1 N1 Cd1 . . 116.75(16) ?
P1 N2 P1 . 2 120.7(3) n
N4 N3 C1 . . 109.8(3) ?
N4 N3 P1 . . 121.5(3) ?
C1 N3 P1 . . 128.3(3) ?
C3 N4 N3 . . 106.2(4) ?
C3 N4 Cd1 . . 129.4(3) ?
N3 N4 Cd1 . . 123.9(2) ?
N6 N5 C6 . . 110.8(3) ?
N6 N5 P1 . . 113.7(3) ?
C6 N5 P1 . . 135.5(3) ?
C8 N6 N5 . . 105.6(4) ?
C11 N7 N8 . . 111.1(3) ?
C11 N7 P2 . . 131.3(3) ?
N8 N7 P2 . . 116.6(2) ?
C13 N8 N7 . . 104.9(4) ?
C13 N8 Cd1 . . 125.4(3) ?
N7 N8 Cd1 . . 117.8(2) ?
O1 N9 O3 . . 129.7(12) ?
O1 N9 O2 . . 120.5(9) ?
O3 N9 O2 . . 109.7(12) ?
O4 N10 O5 . . 118.3(10) ?
O4 N10 O6 . . 123.1(10) ?
O5 N10 O6 . . 117.9(8) ?
C2 C1 N3 . . 108.1(4) ?
C2 C1 C4 . . 129.1(5) ?
N3 C1 C4 . . 122.7(4) ?
C1 C2 C3 . . 106.4(4) ?
C1 C2 H2 . . 126.8 ?
C3 C2 H2 . . 126.8 ?
N4 C3 C2 . . 109.5(4) ?
N4 C3 C5 . . 120.3(5) ?
C2 C3 C5 . . 130.2(5) ?
C1 C4 H4A . . 109.5 ?
C1 C4 H4B . . 109.5 ?
H4A C4 H4B . . 109.5 ?
C1 C4 H4C . . 109.5 ?
H4A C4 H4C . . 109.5 ?
H4B C4 H4C . . 109.5 ?
C3 C5 H5A . . 109.5 ?
C3 C5 H5B . . 109.5 ?
H5A C5 H5B . . 109.5 ?
C3 C5 H5C . . 109.5 ?
H5A C5 H5C . . 109.5 ?
H5B C5 H5C . . 109.5 ?
C7 C6 N5 . . 105.6(4) ?
C7 C6 C9 . . 129.1(4) ?
N5 C6 C9 . . 125.3(4) ?
C6 C7 C8 . . 107.1(4) ?
C6 C7 H7 . . 126.5 ?
C8 C7 H7 . . 126.5 ?
N6 C8 C7 . . 111.0(4) ?
N6 C8 C10 . . 121.7(5) ?
C7 C8 C10 . . 127.3(4) ?
C6 C9 H9A . . 109.5 ?
C6 C9 H9B . . 109.5 ?
H9A C9 H9B . . 109.5 ?
C6 C9 H9C . . 109.5 ?
H9A C9 H9C . . 109.5 ?
H9B C9 H9C . . 109.5 ?
C8 C10 H10A . . 109.5 ?
C8 C10 H10B . . 109.5 ?
H10A C10 H10B . . 109.5 ?
C8 C10 H10C . . 109.5 ?
H10A C10 H10C . . 109.5 ?
H10B C10 H10C . . 109.5 ?
C12 C11 N7 . . 105.4(4) ?
C12 C11 C14 . . 128.2(4) ?
N7 C11 C14 . . 126.3(4) ?
C11 C12 C13 . . 107.3(4) ?
C11 C12 H12 . . 126.3 ?
C13 C12 H12 . . 126.3 ?
N8 C13 C12 . . 111.2(4) ?
N8 C13 C15 . . 121.0(5) ?
C12 C13 C15 . . 127.8(5) ?
C11 C14 H14A . . 109.5 ?
C11 C14 H14B . . 109.5 ?
H14A C14 H14B . . 109.5 ?
C11 C14 H14C . . 109.5 ?
H14A C14 H14C . . 109.5 ?
H14B C14 H14C . . 109.5 ?
C13 C15 H15A . . 109.5 ?
C13 C15 H15B . . 109.5 ?
H15A C15 H15B . . 109.5 ?
C13 C15 H15C . . 109.5 ?
H15A C15 H15C . . 109.5 ?
H15B C15 H15C . . 109.5 ?

loop_
_geom_bond_atom_site_label_1
_geom_bond_atom_site_label_2
_geom_bond_site_symmetry_2
_geom_bond_distance
_geom_bond_publ_flag
Cd1 N1 . 2.546(3) yes
Cd1 N4 . 2.265(3) yes
Cd1 N8 . 2.311(4) yes
Cd1 O1 . 2.509(5) yes
Cd1 O2 . 2.365(6) yes
Cd1 O5 . 2.367(8) yes
Cd1 O4 . 2.373(9) yes
P1 N2 . 1.576(2) n
P1 N1 . 1.599(3) n
P1 N5 . 1.650(3) n
P1 N3 . 1.688(3) n
P2 N1 . 1.573(3) n
P2 N1 2 1.573(3) ?
P2 N7 2 1.693(3) ?
P2 N7 . 1.693(3) n
O1 N9 . 1.165(11) ?
O2 N9 . 1.323(11) ?
O3 N9 . 1.239(10) ?
O4 N10 . 1.049(9) ?
O5 N10 . 1.094(12) ?
O6 N10 . 1.302(10) ?
N2 P1 2 1.576(2) ?
N3 N4 . 1.372(5) ?
N3 C1 . 1.376(6) ?
N4 C3 . 1.328(6) ?
N5 N6 . 1.386(5) ?
N5 C6 . 1.396(5) ?
N6 C8 . 1.302(5) ?
N7 C11 . 1.373(5) ?
N7 N8 . 1.383(5) ?
N8 C13 . 1.323(6) ?
C1 C2 . 1.325(7) ?
C1 C4 . 1.509(7) ?
C2 C3 . 1.432(8) ?
C2 H2 . 0.9300 ?
C3 C5 . 1.490(8) ?
C4 H4A . 0.9600 ?
C4 H4B . 0.9600 ?
C4 H4C . 0.9600 ?
C5 H5A . 0.9600 ?
C5 H5B . 0.9600 ?
C5 H5C . 0.9600 ?
C6 C7 . 1.349(7) ?
C6 C9 . 1.485(7) ?
C7 C8 . 1.427(7) ?
C7 H7 . 0.9300 ?
C8 C10 . 1.498(8) ?
C9 H9A . 0.9600 ?
C9 H9B . 0.9600 ?
C9 H9C . 0.9600 ?
C10 H10A . 0.9600 ?
C10 H10B . 0.9600 ?
C10 H10C . 0.9600 ?
C11 C12 . 1.368(6) ?
C11 C14 . 1.464(8) ?
C12 C13 . 1.386(8) ?
C12 H12 . 0.9300 ?
C13 C15 . 1.489(7) ?
C14 H14A . 0.9600 ?
C14 H14B . 0.9600 ?
C14 H14C . 0.9600 ?
C15 H15A . 0.9600 ?
C15 H15B . 0.9600 ?
C15 H15C . 0.9600 ?
